data_2235922
loop_
_publ_author_name
'Sun, Yong-Ming'
'Yang, Meng'
'Zhao, Chang-Qiu'

_publ_section_title
;
 (1-Methyl-1<i>H</i>-imidazol-3-ium-2-yl)(phenyl)phosphinate monohydrate
;
_journal_coeditor_code MW2070
_journal_issue 8
_journal_name_full 'Acta Crystallographica Section E'
_journal_page_first o2330
_journal_paper_doi 10.1107/S1600536812028255
_journal_volume 68
_journal_year 2012
_chemical_formula_iupac 'C10 H11 N2 O2 P, H2 O'
_chemical_formula_moiety 'C10 H11 N2 O2 P, H2 O'
_chemical_formula_sum 'C10 H13 N2 O3 P'
_chemical_formula_weight 240.19
_chemical_name_systematic
;
(1-Methyl-1<i>H</i>-imidazol-3-ium-2-yl)(phenyl)phosphinate monohydrate
;
_space_group_IT_number 14
_symmetry_cell_setting monoclinic
_symmetry_space_group_name_Hall '-P 2yn'
_symmetry_space_group_name_H-M 'P 1 21/n 1'
_atom_sites_solution_hydrogens geom
_atom_sites_solution_primary direct
_atom_sites_solution_secondary difmap
_audit_creation_method SHELXL-97
_cell_angle_alpha 90.00
_cell_angle_beta 114.4330(10)
_cell_angle_gamma 90.00
_cell_formula_units_Z 4
_cell_length_a 6.7946(5)
_cell_length_b 24.753(2)
_cell_length_c 7.5277(7)
_cell_measurement_reflns_used 1313
_cell_measurement_temperature 298(2)
_cell_measurement_theta_max 23.302
_cell_measurement_theta_min 2.469
_cell_volume 1152.68(17)
_computing_cell_refinement 'SAINT (Siemens, 1996)'
_computing_data_collection 'SMART (Siemens, 1996)'
_computing_data_reduction 'SAINT (Siemens, 1996)'
_computing_molecular_graphics 'SHELXTL (Sheldrick, 2008)'
_computing_publication_material 'SHELXTL (Sheldrick, 2008)'
_computing_structure_refinement 'SHELXL97 (Sheldrick, 2008)'
_computing_structure_solution 'SHELXS97 (Sheldrick, 2008)'
_diffrn_ambient_temperature 298(2)
_diffrn_measured_fraction_theta_full 0.991
_diffrn_measured_fraction_theta_max 0.981
_diffrn_measurement_device_type 'Bruker SMART CCD area-detector'
_diffrn_measurement_method '\f and \w scans'
_diffrn_radiation_monochromator graphite
_diffrn_radiation_source 'fine-focus sealed tube'
_diffrn_radiation_type MoK\a
_diffrn_radiation_wavelength 0.71073
_diffrn_reflns_av_R_equivalents 0.0475
_diffrn_reflns_av_sigmaI/netI 0.0631
_diffrn_reflns_limit_h_max 8
_diffrn_reflns_limit_h_min -8
_diffrn_reflns_limit_k_max 32
_diffrn_reflns_limit_k_min -29
_diffrn_reflns_limit_l_max 7
_diffrn_reflns_limit_l_min -9
_diffrn_reflns_number 6904
_diffrn_reflns_theta_full 26.00
_diffrn_reflns_theta_max 27.50
_diffrn_reflns_theta_min 3.08
_exptl_absorpt_coefficient_mu 0.232
_exptl_absorpt_correction_T_max 0.9682
_exptl_absorpt_correction_T_min 0.9128
_exptl_absorpt_correction_type multi-scan
_exptl_absorpt_process_details '(SADABS; Sheldrick, 1996)'
_exptl_crystal_colour colourless
_exptl_crystal_density_diffrn 1.384
_exptl_crystal_density_method 'not measured'
_exptl_crystal_description block
_exptl_crystal_F_000 504
_exptl_crystal_size_max 0.40
_exptl_crystal_size_mid 0.31
_exptl_crystal_size_min 0.14
_refine_diff_density_max 0.319
_refine_diff_density_min -0.315
_refine_ls_extinction_method none
_refine_ls_goodness_of_fit_ref 1.017
_refine_ls_hydrogen_treatment constr
_refine_ls_matrix_type full
_refine_ls_number_parameters 146
_refine_ls_number_reflns 2597
_refine_ls_number_restraints 0
_refine_ls_restrained_S_all 1.017
_refine_ls_R_factor_all 0.1024
_refine_ls_R_factor_gt 0.0540
_refine_ls_shift/su_max 0.001
_refine_ls_shift/su_mean 0.000
_refine_ls_structure_factor_coef Fsqd
_refine_ls_weighting_details 'calc w=1/[\s^2^(Fo^2^)+(0.0721P)^2^+0.0591P] where P=(Fo^2^+2Fc^2^)/3'
_refine_ls_weighting_scheme calc
_refine_ls_wR_factor_gt 0.1286
_refine_ls_wR_factor_ref 0.1537
_reflns_number_gt 1489
_reflns_number_total 2597
_reflns_threshold_expression I>2\s(I)
_cod_data_source_file mw2070.cif
_cod_data_source_block I
_cod_original_cell_volume 1152.70(17)
_cod_original_sg_symbol_H-M 'P 21/n'
_cod_database_code 2235922
_cod_database_fobs_code 2235922

loop_
_symmetry_equiv_pos_as_xyz
'x, y, z'
'-x+1/2, y+1/2, -z+1/2'
'-x, -y, -z'
'x-1/2, -y-1/2, z-1/2'

loop_
_atom_site_type_symbol
_atom_site_label
_atom_site_fract_x
_atom_site_fract_y
_atom_site_fract_z
_atom_site_U_iso_or_equiv
_atom_site_adp_type
_atom_site_calc_flag
_atom_site_refinement_flags
_atom_site_occupancy
_atom_site_symmetry_multiplicity
P P1 0.73237(13) 0.10122(3) 0.11830(10) 0.0428(3) Uani d . 1 1
O O1 0.8280(4) 0.07348(9) -0.0024(3) 0.0608(7) Uani d . 1 1
O O2 0.5092(3) 0.09076(9) 0.0956(3) 0.0578(6) Uani d . 1 1
N N1 0.8906(4) 0.09159(8) 0.5352(3) 0.0346(5) Uani d . 1 1
N N2 1.1068(4) 0.06002(9) 0.4191(3) 0.0403(6) Uani d . 1 1
H H20 1.1542 0.0490 0.3337 0.048 Uiso d R 1 1
C C1 0.7732(5) 0.17278(12) 0.1149(4) 0.0428(7) Uani d . 1 1
C C2 0.9522(5) 0.19315(13) 0.0927(5) 0.0562(9) Uani d . 1 1
H H2 1.0506 0.1695 0.0775 0.067 Uiso calc R 1 1
C C3 0.9849(7) 0.24800(15) 0.0931(6) 0.0784(12) Uani d . 1 1
H H3 1.1050 0.2613 0.0778 0.094 Uiso calc R 1 1
C C4 0.8414(8) 0.28317(15) 0.1158(6) 0.0796(12) Uani d . 1 1
H H4 0.8644 0.3202 0.1153 0.096 Uiso calc R 1 1
C C5 0.6659(7) 0.26430(14) 0.1391(6) 0.0727(11) Uani d . 1 1
H H5 0.5698 0.2884 0.1557 0.087 Uiso calc R 1 1
C C6 0.6298(5) 0.20933(14) 0.1381(5) 0.0580(9) Uani d . 1 1
H H6 0.5086 0.1966 0.1529 0.070 Uiso calc R 1 1
C C7 0.9148(4) 0.08320(10) 0.3684(4) 0.0331(6) Uani d . 1 1
C C8 1.0715(5) 0.07368(11) 0.6899(4) 0.0435(7) Uani d . 1 1
H H8 1.0965 0.0750 0.8210 0.052 Uiso calc R 1 1
C C9 1.2055(5) 0.05385(12) 0.6160(4) 0.0459(7) Uani d . 1 1
H H9 1.3409 0.0387 0.6864 0.055 Uiso calc R 1 1
C C10 0.7023(5) 0.11496(13) 0.5516(4) 0.0502(8) Uani d . 1 1
H H10A 0.6580 0.1468 0.4721 0.075 Uiso calc R 1 1
H H10B 0.7382 0.1243 0.6852 0.075 Uiso calc R 1 1
H H10C 0.5864 0.0892 0.5083 0.075 Uiso calc R 1 1
O O3 0.3180(3) 0.01614(8) 0.2251(3) 0.0536(6) Uani d . 1 1
H H3A 0.2753 -0.0110 0.1494 0.080 Uiso d R 1 1
H H3B 0.3774 0.0385 0.1767 0.080 Uiso d R 1 1

loop_
_atom_site_aniso_label
_atom_site_aniso_U_11
_atom_site_aniso_U_22
_atom_site_aniso_U_33
_atom_site_aniso_U_12
_atom_site_aniso_U_13
_atom_site_aniso_U_23
P1 0.0533(5) 0.0472(5) 0.0242(4) -0.0145(4) 0.0123(3) -0.0023(3)
O1 0.0936(18) 0.0620(14) 0.0352(12) -0.0157(12) 0.0352(12) -0.0120(10)
O2 0.0458(13) 0.0743(15) 0.0405(12) -0.0237(11) 0.0049(10) 0.0042(10)
N1 0.0410(13) 0.0363(13) 0.0267(12) 0.0040(10) 0.0141(10) 0.0016(9)
N2 0.0485(15) 0.0392(13) 0.0404(14) -0.0012(11) 0.0256(12) -0.0044(10)
C1 0.0460(18) 0.0491(17) 0.0261(14) -0.0061(14) 0.0077(13) 0.0049(12)
C2 0.057(2) 0.055(2) 0.062(2) -0.0071(16) 0.0288(18) 0.0050(16)
C3 0.081(3) 0.062(3) 0.097(3) -0.021(2) 0.042(3) 0.011(2)
C4 0.100(3) 0.049(2) 0.086(3) -0.008(2) 0.035(3) 0.011(2)
C5 0.076(3) 0.057(2) 0.085(3) 0.017(2) 0.033(2) 0.0152(19)
C6 0.052(2) 0.063(2) 0.055(2) 0.0026(17) 0.0188(17) 0.0143(16)
C7 0.0410(16) 0.0315(14) 0.0298(15) -0.0055(12) 0.0176(13) -0.0046(11)
C8 0.0488(18) 0.0485(17) 0.0273(15) 0.0014(14) 0.0098(14) 0.0058(12)
C9 0.0415(17) 0.0509(18) 0.0411(17) 0.0036(14) 0.0128(14) 0.0055(14)
C10 0.055(2) 0.060(2) 0.0399(17) 0.0137(16) 0.0243(15) 0.0035(14)
O3 0.0665(15) 0.0514(13) 0.0562(14) -0.0079(10) 0.0388(12) -0.0118(10)

loop_
_atom_type_symbol
_atom_type_description
_atom_type_scat_dispersion_real
_atom_type_scat_dispersion_imag
_atom_type_scat_source
C C 0.0033 0.0016 'International Tables Vol C Tables 4.2.6.8 and 6.1.1.4'
H H 0.0000 0.0000 'International Tables Vol C Tables 4.2.6.8 and 6.1.1.4'
N N 0.0061 0.0033 'International Tables Vol C Tables 4.2.6.8 and 6.1.1.4'
O O 0.0106 0.0060 'International Tables Vol C Tables 4.2.6.8 and 6.1.1.4'
P P 0.1023 0.0942 'International Tables Vol C Tables 4.2.6.8 and 6.1.1.4'

loop_
_geom_angle_atom_site_label_1
_geom_angle_atom_site_label_2
_geom_angle_atom_site_label_3
_geom_angle
O2 P1 O1 122.39(13)
O2 P1 C1 109.20(14)
O1 P1 C1 109.76(13)
O2 P1 C7 107.60(12)
O1 P1 C7 103.61(13)
C1 P1 C7 102.25(12)
C7 N1 C8 109.3(2)
C7 N1 C10 126.2(2)
C8 N1 C10 124.5(2)
C7 N2 C9 110.1(2)
C7 N2 H20 122.7
C9 N2 H20 127.0
C2 C1 C6 118.2(3)
C2 C1 P1 120.6(2)
C6 C1 P1 121.3(2)
C3 C2 C1 120.5(3)
C3 C2 H2 119.8
C1 C2 H2 119.8
C4 C3 C2 120.3(4)
C4 C3 H3 119.8
C2 C3 H3 119.8
C5 C4 C3 120.4(4)
C5 C4 H4 119.8
C3 C4 H4 119.8
C4 C5 C6 120.1(4)
C4 C5 H5 120.0
C6 C5 H5 120.0
C5 C6 C1 120.6(3)
C5 C6 H6 119.7
C1 C6 H6 119.7
N2 C7 N1 106.4(2)
N2 C7 P1 124.5(2)
N1 C7 P1 129.0(2)
C9 C8 N1 106.8(3)
C9 C8 H8 126.6
N1 C8 H8 126.6
C8 C9 N2 107.4(2)
C8 C9 H9 126.3
N2 C9 H9 126.3
N1 C10 H10A 109.5
N1 C10 H10B 109.5
H10A C10 H10B 109.5
N1 C10 H10C 109.5
H10A C10 H10C 109.5
H10B C10 H10C 109.5
H3A O3 H3B 108.5

loop_
_geom_bond_atom_site_label_1
_geom_bond_atom_site_label_2
_geom_bond_distance
P1 O2 1.477(2)
P1 O1 1.486(2)
P1 C1 1.795(3)
P1 C7 1.830(3)
N1 C7 1.348(3)
N1 C8 1.371(3)
N1 C10 1.455(3)
N2 C7 1.329(3)
N2 C9 1.359(3)
N2 H20 0.8730
C1 C2 1.389(4)
C1 C6 1.393(4)
C2 C3 1.376(4)
C2 H2 0.9300
C3 C4 1.369(5)
C3 H3 0.9300
C4 C5 1.358(5)
C4 H4 0.9300
C5 C6 1.382(5)
C5 H5 0.9300
C6 H6 0.9300
C8 C9 1.341(4)
C8 H8 0.9300
C9 H9 0.9300
C10 H10A 0.9600
C10 H10B 0.9600
C10 H10C 0.9600
O3 H3A 0.8502
O3 H3B 0.8510

loop_
_geom_hbond_atom_site_label_D
_geom_hbond_atom_site_label_H
_geom_hbond_atom_site_label_A
_geom_hbond_site_symmetry_A
_geom_hbond_distance_DH
_geom_hbond_distance_HA
_geom_hbond_distance_DA
_geom_hbond_angle_DHA
O3 H3A O1 3_655 0.85 1.86 2.709(3) 174
C10 H10B O1 1_556 0.96 2.51 3.268(4) 136
N2 H20 O3 1_655 0.87 1.82 2.665(3) 162

loop_
_geom_torsion_atom_site_label_1
_geom_torsion_atom_site_label_2
_geom_torsion_atom_site_label_3
_geom_torsion_atom_site_label_4
_geom_torsion
O2 P1 C1 C2 -166.5(2)
O1 P1 C1 C2 -29.7(3)
C7 P1 C1 C2 79.8(3)
O2 P1 C1 C6 14.8(3)
O1 P1 C1 C6 151.5(2)
C7 P1 C1 C6 -99.0(2)
C6 C1 C2 C3 -0.2(5)
P1 C1 C2 C3 -179.0(3)
C1 C2 C3 C4 0.2(6)
C2 C3 C4 C5 0.3(6)
C3 C4 C5 C6 -0.6(6)
C4 C5 C6 C1 0.5(5)
C2 C1 C6 C5 -0.1(4)
P1 C1 C6 C5 178.7(3)
C9 N2 C7 N1 -0.3(3)
C9 N2 C7 P1 177.64(19)
C8 N1 C7 N2 0.5(3)
C10 N1 C7 N2 -178.4(2)
C8 N1 C7 P1 -177.3(2)
C10 N1 C7 P1 3.7(4)
O2 P1 C7 N2 142.8(2)
O1 P1 C7 N2 11.9(3)
C1 P1 C7 N2 -102.2(2)
O2 P1 C7 N1 -39.7(3)
O1 P1 C7 N1 -170.6(2)
C1 P1 C7 N1 75.3(3)
C7 N1 C8 C9 -0.5(3)
C10 N1 C8 C9 178.5(3)
N1 C8 C9 N2 0.3(3)
C7 N2 C9 C8 0.0(3)
